data_7221695
loop_
_publ_author_name
'Zhang, Ivan'
'Wang, Yi'
'Wan, Chao'
'Xing, Zhen'
'Li, Wen'
'Li, Minjie'
'Zhang, Sean Xiao-An'

_publ_section_title
;
 A new rhodamine based chemodosimeter for Ni2+ with high sensitivity and
 selectivity
;
_journal_name_full 'RSC Adv.'
_journal_paper_doi 10.1039/C5RA11737B
_journal_year 2015
_chemical_absolute_configuration unk
_chemical_formula_moiety 'C28 H31 N3 O3'
_chemical_formula_sum 'C28 H31 N3 O3'
_chemical_formula_weight 457.56
_chemical_name_systematic
; 
 ? 
;
_space_group_IT_number 19
_symmetry_cell_setting orthorhombic
_symmetry_space_group_name_Hall 'P 2ac 2ab'
_symmetry_space_group_name_H-M 'P 21 21 21'
_atom_sites_solution_hydrogens geom
_atom_sites_solution_primary direct
_atom_sites_solution_secondary difmap
_audit_creation_method SHELXL-97
_audit_update_record
;
2014-11-27 deposited with the CCDC.
2015-07-30 downloaded from the CCDC.
;
_cell_angle_alpha 90.00
_cell_angle_beta 90.00
_cell_angle_gamma 90.00
_cell_formula_units_Z 4
_cell_length_a 12.122(2)
_cell_length_b 13.002(3)
_cell_length_c 15.716(3)
_cell_measurement_reflns_used 13823
_cell_measurement_temperature 293(2)
_cell_measurement_theta_max 27.56
_cell_measurement_theta_min 3.03
_cell_volume 2477.0(8)
_computing_structure_refinement 'SHELXL-97 (Sheldrick, 1997)'
_computing_structure_solution 'SHELXS-97 (Sheldrick, 1990)'
_diffrn_ambient_temperature 293(2)
_diffrn_measured_fraction_theta_full 0.996
_diffrn_measured_fraction_theta_max 0.996
_diffrn_radiation_monochromator graphite
_diffrn_radiation_source 'fine-focus sealed tube'
_diffrn_radiation_type MoK\a
_diffrn_radiation_wavelength 0.71073
_diffrn_reflns_av_R_equivalents 0.0636
_diffrn_reflns_av_sigmaI/netI 0.0565
_diffrn_reflns_limit_h_max 14
_diffrn_reflns_limit_h_min -14
_diffrn_reflns_limit_k_max 15
_diffrn_reflns_limit_k_min -15
_diffrn_reflns_limit_l_max 18
_diffrn_reflns_limit_l_min -18
_diffrn_reflns_number 18290
_diffrn_reflns_theta_full 25.00
_diffrn_reflns_theta_max 25.00
_diffrn_reflns_theta_min 3.03
_exptl_absorpt_coefficient_mu 0.080
_exptl_absorpt_correction_T_max 0.9839
_exptl_absorpt_correction_T_min 0.9606
_exptl_absorpt_correction_type multi-scan
_exptl_crystal_colour red
_exptl_crystal_density_diffrn 1.227
_exptl_crystal_density_method 'not measured'
_exptl_crystal_description block
_exptl_crystal_F_000 976
_exptl_crystal_size_max 0.50
_exptl_crystal_size_mid 0.46
_exptl_crystal_size_min 0.20
_refine_diff_density_max 0.532
_refine_diff_density_min -0.365
_refine_diff_density_rms 0.054
_refine_ls_abs_structure_details 'Flack H D (1983), Acta Cryst. A39, 876-881'
_refine_ls_abs_structure_Flack -2(3)
_refine_ls_extinction_method none
_refine_ls_goodness_of_fit_ref 1.063
_refine_ls_hydrogen_treatment constr
_refine_ls_matrix_type full
_refine_ls_number_parameters 311
_refine_ls_number_reflns 4351
_refine_ls_number_restraints 29
_refine_ls_restrained_S_all 1.073
_refine_ls_R_factor_all 0.1277
_refine_ls_R_factor_gt 0.0831
_refine_ls_shift/su_max 0.000
_refine_ls_shift/su_mean 0.000
_refine_ls_structure_factor_coef Fsqd
_refine_ls_weighting_details 'calc w=1/[\s^2^(Fo^2^)+(0.1351P)^2^+0.4455P] where P=(Fo^2^+2Fc^2^)/3'
_refine_ls_weighting_scheme calc
_refine_ls_wR_factor_gt 0.2154
_refine_ls_wR_factor_ref 0.2457
_reflns_number_gt 2619
_reflns_number_total 4351
_reflns_threshold_expression >2sigma(I)
_cod_data_source_file c5ra11737b2.cif
_cod_data_source_block rha
_cod_original_cell_volume 2476.9(9)
_cod_database_code 7221695

loop_
_symmetry_equiv_pos_as_xyz
'x, y, z'
'-x+1/2, -y, z+1/2'
'-x, y+1/2, -z+1/2'
'x+1/2, -y+1/2, -z'

loop_
_atom_site_label
_atom_site_type_symbol
_atom_site_fract_x
_atom_site_fract_y
_atom_site_fract_z
_atom_site_U_iso_or_equiv
_atom_site_adp_type
_atom_site_occupancy
_atom_site_symmetry_multiplicity
_atom_site_calc_flag
_atom_site_refinement_flags
C1 C 0.5732(5) 0.6722(5) 0.2451(4) 0.0676(15) Uani 1 1 d .
C2 C 0.5807(5) 0.5930(5) 0.1827(4) 0.0682(15) Uani 1 1 d .
C3 C 0.5261(5) 0.4989(5) 0.1836(6) 0.089(2) Uani 1 1 d .
C4 C 0.5487(8) 0.4357(7) 0.1149(7) 0.110(3) Uani 1 1 d .
H4 H 0.5149 0.3716 0.1120 0.132 Uiso 1 1 calc R
C5 C 0.6204(8) 0.4651(6) 0.0502(6) 0.112(3) Uani 1 1 d .
H5 H 0.6327 0.4204 0.0049 0.134 Uiso 1 1 calc R
C6 C 0.6743(5) 0.5600(5) 0.0513(4) 0.0817(18) Uani 1 1 d U
H6 H 0.7220 0.5798 0.0080 0.098 Uiso 1 1 calc R
C7 C 0.6525(5) 0.6243(4) 0.1215(3) 0.0638(14) Uani 1 1 d U
C8 C 0.6993(4) 0.7283(4) 0.1406(3) 0.0560(13) Uani 1 1 d .
C9 C 0.6727(4) 0.8092(4) 0.0765(3) 0.0524(11) Uani 1 1 d .
C10 C 0.5645(4) 0.8278(4) 0.0504(4) 0.0627(14) Uani 1 1 d .
H10 H 0.5085 0.7857 0.0710 0.075 Uiso 1 1 calc R
C11 C 0.5376(4) 0.9059(4) -0.0047(3) 0.0618(13) Uani 1 1 d .
H11 H 0.4642 0.9159 -0.0199 0.074 Uiso 1 1 calc R
C12 C 0.6201(4) 0.9716(4) -0.0387(3) 0.0548(12) Uani 1 1 d .
C13 C 0.7267(5) 0.9524(4) -0.0127(3) 0.0606(13) Uani 1 1 d .
H13 H 0.7834 0.9937 -0.0335 0.073 Uiso 1 1 calc R
C14 C 0.7519(4) 0.8743(4) 0.0429(3) 0.0529(12) Uani 1 1 d .
C15 C 0.8922(4) 0.7945(4) 0.1238(3) 0.0527(12) Uani 1 1 d .
C16 C 1.0034(4) 0.7965(4) 0.1437(3) 0.0648(14) Uani 1 1 d .
H16 H 1.0493 0.8447 0.1180 0.078 Uiso 1 1 calc R
C17 C 1.0473(4) 0.7266(5) 0.2022(4) 0.0690(15) Uani 1 1 d .
C18 C 0.9739(5) 0.6595(4) 0.2420(4) 0.0703(15) Uani 1 1 d .
H18 H 0.9997 0.6145 0.2835 0.084 Uiso 1 1 calc R
C19 C 0.8634(4) 0.6591(4) 0.2205(3) 0.0622(13) Uani 1 1 d .
H19 H 0.8165 0.6118 0.2464 0.075 Uiso 1 1 calc R
C20 C 0.8204(4) 0.7277(4) 0.1613(3) 0.0520(12) Uani 1 1 d .
C21 C 0.6799(5) 1.1136(5) -0.1309(3) 0.0727(16) Uani 1 1 d .
H21A H 0.6554 1.1379 -0.1861 0.087 Uiso 1 1 calc R
H21B H 0.7460 1.0728 -0.1397 0.087 Uiso 1 1 calc R
C22 C 0.7095(8) 1.2066(6) -0.0759(5) 0.108(2) Uani 1 1 d .
H22A H 0.6452 1.2488 -0.0683 0.161 Uiso 1 1 calc R
H22B H 0.7662 1.2458 -0.1035 0.161 Uiso 1 1 calc R
H22C H 0.7354 1.1835 -0.0215 0.161 Uiso 1 1 calc R
C23 C 0.4787(5) 1.0801(5) -0.1073(4) 0.0755(17) Uani 1 1 d .
H23A H 0.4345 1.0197 -0.1194 0.091 Uiso 1 1 calc R
H23B H 0.4756 1.1242 -0.1570 0.091 Uiso 1 1 calc R
C24 C 0.4279(7) 1.1356(6) -0.0348(5) 0.108(3) Uani 1 1 d .
H24A H 0.4297 1.0927 0.0149 0.162 Uiso 1 1 calc R
H24B H 0.3528 1.1523 -0.0484 0.162 Uiso 1 1 calc R
H24C H 0.4684 1.1977 -0.0240 0.162 Uiso 1 1 calc R
C25 C 1.2406(6) 0.7869(7) 0.1655(6) 0.111(2) Uani 1 1 d U
H25A H 1.3128 0.7549 0.1668 0.134 Uiso 1 1 calc R
H25B H 1.2154 0.7897 0.1069 0.134 Uiso 1 1 calc R
C26 C 1.2453(8) 0.8864(9) 0.2006(6) 0.143(4) Uani 1 1 d .
H26A H 1.1720 0.9135 0.2058 0.215 Uiso 1 1 calc R
H26B H 1.2880 0.9302 0.1641 0.215 Uiso 1 1 calc R
H26C H 1.2792 0.8833 0.2557 0.215 Uiso 1 1 calc R
C27 C 1.2130(8) 0.6182(8) 0.2566(6) 0.1362(18) Uani 1 1 d DU
H27A H 1.1653 0.5586 0.2520 0.163 Uiso 1 1 calc R
H27B H 1.2859 0.6039 0.2340 0.163 Uiso 1 1 calc R
C28 C 1.2134(8) 0.6650(8) 0.3391(6) 0.141(2) Uani 1 1 d DU
H28A H 1.2591 0.7253 0.3381 0.212 Uiso 1 1 calc R
H28B H 1.2420 0.6171 0.3801 0.212 Uiso 1 1 calc R
H28C H 1.1395 0.6839 0.3545 0.212 Uiso 1 1 calc R
N1 N 0.4606(5) 0.4700(5) 0.2491(5) 0.119(2) Uani 1 1 d .
H1A H 0.4309 0.4100 0.2492 0.143 Uiso 1 1 calc R
H1B H 0.4487 0.5117 0.2906 0.143 Uiso 1 1 calc R
N2 N 0.5941(4) 1.0474(4) -0.0947(3) 0.0642(12) Uani 1 1 d .
N3 N 1.1577(6) 0.7254(6) 0.2212(5) 0.1347(18) Uani 1 1 d U
O1 O 0.8622(3) 0.8657(3) 0.0638(2) 0.0691(11) Uani 1 1 d .
O2 O 0.6373(3) 0.7527(3) 0.2224(2) 0.0633(10) Uani 1 1 d .
O3 O 0.5177(4) 0.6778(4) 0.3103(3) 0.0988(15) Uani 1 1 d .

loop_
_atom_site_aniso_label
_atom_site_aniso_U_11
_atom_site_aniso_U_22
_atom_site_aniso_U_33
_atom_site_aniso_U_23
_atom_site_aniso_U_13
_atom_site_aniso_U_12
C1 0.060(3) 0.068(4) 0.076(4) 0.016(3) 0.010(3) 0.006(3)
C2 0.060(3) 0.053(3) 0.091(4) 0.010(3) -0.012(3) -0.001(3)
C3 0.064(4) 0.056(4) 0.147(6) 0.025(4) -0.032(4) -0.005(3)
C4 0.110(6) 0.070(5) 0.150(7) 0.005(6) -0.027(6) -0.009(4)
C5 0.140(7) 0.056(4) 0.140(7) -0.039(5) -0.056(6) 0.011(5)
C6 0.095(4) 0.064(4) 0.086(4) -0.018(3) -0.014(3) 0.013(3)
C7 0.067(3) 0.047(3) 0.077(3) 0.008(3) -0.021(3) -0.003(3)
C8 0.053(3) 0.048(3) 0.067(3) 0.010(2) 0.001(2) 0.000(2)
C9 0.055(3) 0.045(3) 0.057(3) -0.001(2) -0.007(2) 0.002(2)
C10 0.053(3) 0.059(3) 0.076(3) 0.006(3) -0.004(2) -0.007(2)
C11 0.053(3) 0.053(3) 0.080(3) 0.006(3) -0.012(3) 0.002(2)
C12 0.064(3) 0.044(3) 0.057(3) -0.006(2) -0.003(2) 0.003(2)
C13 0.062(3) 0.049(3) 0.070(3) 0.003(3) 0.004(3) -0.011(3)
C14 0.051(3) 0.051(3) 0.057(3) 0.006(2) -0.005(2) -0.010(2)
C15 0.053(3) 0.049(3) 0.056(3) 0.000(2) -0.006(2) 0.005(2)
C16 0.063(3) 0.060(4) 0.071(3) 0.006(3) -0.009(3) -0.010(3)
C17 0.056(3) 0.062(4) 0.089(4) 0.004(3) -0.014(3) 0.003(3)
C18 0.068(4) 0.060(4) 0.083(4) 0.013(3) -0.022(3) 0.002(3)
C19 0.065(3) 0.052(3) 0.070(3) 0.005(3) -0.004(3) -0.002(2)
C20 0.056(3) 0.040(3) 0.060(3) -0.001(2) -0.008(2) 0.000(2)
C21 0.094(4) 0.062(4) 0.063(3) 0.008(3) -0.001(3) -0.011(3)
C22 0.139(7) 0.081(5) 0.103(5) 0.006(4) -0.015(5) -0.035(4)
C23 0.080(4) 0.064(4) 0.083(4) 0.016(3) -0.018(3) 0.007(3)
C24 0.117(6) 0.087(5) 0.120(6) -0.007(5) 0.003(5) 0.040(5)
C25 0.084(5) 0.114(7) 0.137(6) 0.005(5) -0.016(4) 0.013(4)
C26 0.119(7) 0.173(10) 0.137(7) -0.052(7) -0.049(6) -0.002(7)
C27 0.097(3) 0.146(5) 0.166(4) 0.012(4) -0.023(3) -0.004(3)
C28 0.106(3) 0.149(5) 0.168(5) 0.008(4) -0.016(4) -0.007(3)
N1 0.090(4) 0.087(4) 0.180(6) 0.043(5) 0.016(4) -0.023(3)
N2 0.077(3) 0.052(3) 0.063(2) 0.009(2) -0.013(2) 0.001(2)
N3 0.094(3) 0.145(5) 0.165(4) 0.013(4) -0.024(3) -0.005(3)
O1 0.056(2) 0.074(3) 0.078(2) 0.031(2) -0.0066(18) -0.0081(18)
O2 0.070(2) 0.050(2) 0.070(2) -0.0029(17) 0.0088(18) 0.0000(18)
O3 0.095(3) 0.098(4) 0.103(3) 0.024(3) 0.032(3) 0.009(3)

loop_
_atom_type_symbol
_atom_type_description
_atom_type_scat_dispersion_real
_atom_type_scat_dispersion_imag
_atom_type_scat_source
C C 0.0033 0.0016 'International Tables Vol C Tables 4.2.6.8 and 6.1.1.4'
H H 0.0000 0.0000 'International Tables Vol C Tables 4.2.6.8 and 6.1.1.4'
N N 0.0061 0.0033 'International Tables Vol C Tables 4.2.6.8 and 6.1.1.4'
O O 0.0106 0.0060 'International Tables Vol C Tables 4.2.6.8 and 6.1.1.4'

loop_
_geom_angle_atom_site_label_1
_geom_angle_atom_site_label_2
_geom_angle_atom_site_label_3
_geom_angle
O3 C1 O2 119.3(6)
O3 C1 C2 130.7(6)
O2 C1 C2 109.9(5)
C7 C2 C3 125.1(7)
C7 C2 C1 108.2(5)
C3 C2 C1 126.7(7)
N1 C3 C4 123.0(7)
N1 C3 C2 122.1(8)
C4 C3 C2 114.8(7)
C3 C4 C5 122.1(8)
C3 C4 H4 119.0
C5 C4 H4 119.0
C4 C5 C6 121.6(8)
C4 C5 H5 119.2
C6 C5 H5 119.2
C5 C6 C7 116.6(7)
C5 C6 H6 121.7
C7 C6 H6 121.7
C2 C7 C6 119.7(6)
C2 C7 C8 111.7(5)
C6 C7 C8 128.5(6)
C9 C8 C7 114.8(4)
C9 C8 C20 111.1(4)
C7 C8 C20 114.1(4)
C9 C8 O2 108.5(4)
C7 C8 O2 99.9(4)
C20 C8 O2 107.5(4)
C14 C9 C10 115.6(4)
C14 C9 C8 122.7(4)
C10 C9 C8 121.6(5)
C11 C10 C9 122.5(5)
C11 C10 H10 118.8
C9 C10 H10 118.8
C10 C11 C12 121.0(5)
C10 C11 H11 119.5
C12 C11 H11 119.5
N2 C12 C13 122.7(5)
N2 C12 C11 121.2(5)
C13 C12 C11 116.2(5)
C14 C13 C12 122.0(5)
C14 C13 H13 119.0
C12 C13 H13 119.0
C13 C14 O1 115.2(4)
C13 C14 C9 122.8(4)
O1 C14 C9 122.0(4)
C20 C15 O1 124.0(4)
C20 C15 C16 122.4(4)
O1 C15 C16 113.6(4)
C15 C16 C17 120.5(5)
C15 C16 H16 119.8
C17 C16 H16 119.8
N3 C17 C18 121.2(6)
N3 C17 C16 121.5(6)
C18 C17 C16 117.3(5)
C19 C18 C17 120.7(5)
C19 C18 H18 119.6
C17 C18 H18 119.6
C18 C19 C20 121.6(5)
C18 C19 H19 119.2
C20 C19 H19 119.2
C15 C20 C19 117.3(5)
C15 C20 C8 121.7(4)
C19 C20 C8 120.9(5)
N2 C21 C22 114.3(5)
N2 C21 H21A 108.7
C22 C21 H21A 108.7
N2 C21 H21B 108.7
C22 C21 H21B 108.7
H21A C21 H21B 107.6
C21 C22 H22A 109.5
C21 C22 H22B 109.5
H22A C22 H22B 109.5
C21 C22 H22C 109.5
H22A C22 H22C 109.5
H22B C22 H22C 109.5
N2 C23 C24 115.5(5)
N2 C23 H23A 108.4
C24 C23 H23A 108.4
N2 C23 H23B 108.4
C24 C23 H23B 108.4
H23A C23 H23B 107.5
C23 C24 H24A 109.5
C23 C24 H24B 109.5
H24A C24 H24B 109.5
C23 C24 H24C 109.5
H24A C24 H24C 109.5
H24B C24 H24C 109.5
C26 C25 N3 106.2(8)
C26 C25 H25A 110.5
N3 C25 H25A 110.5
C26 C25 H25B 110.5
N3 C25 H25B 110.5
H25A C25 H25B 108.7
C25 C26 H26A 109.5
C25 C26 H26B 109.5
H26A C26 H26B 109.5
C25 C26 H26C 109.5
H26A C26 H26C 109.5
H26B C26 H26C 109.5
C28 C27 N3 87.0(8)
C28 C27 H27A 114.2
N3 C27 H27A 114.2
C28 C27 H27B 114.2
N3 C27 H27B 114.2
H27A C27 H27B 111.3
C27 C28 H28A 109.5
C27 C28 H28B 109.5
H28A C28 H28B 109.5
C27 C28 H28C 109.5
H28A C28 H28C 109.5
H28B C28 H28C 109.5
C3 N1 H1A 120.0
C3 N1 H1B 120.0
H1A N1 H1B 120.0
C12 N2 C21 120.9(5)
C12 N2 C23 121.0(5)
C21 N2 C23 116.9(4)
C17 N3 C25 120.2(7)
C17 N3 C27 118.8(7)
C25 N3 C27 111.3(7)
C15 O1 C14 118.3(4)
C1 O2 C8 110.2(4)

loop_
_geom_bond_atom_site_label_1
_geom_bond_atom_site_label_2
_geom_bond_distance
C1 O3 1.228(7)
C1 O2 1.352(7)
C1 C2 1.426(8)
C2 C7 1.359(8)
C2 C3 1.391(9)
C3 N1 1.353(10)
C3 C4 1.384(11)
C4 C5 1.392(12)
C4 H4 0.9300
C5 C6 1.397(10)
C5 H5 0.9300
C6 C7 1.408(8)
C6 H6 0.9300
C7 C8 1.497(7)
C8 C9 1.491(7)
C8 C20 1.504(7)
C8 O2 1.521(6)
C9 C14 1.385(7)
C9 C10 1.396(7)
C10 C11 1.373(7)
C10 H10 0.9300
C11 C12 1.419(7)
C11 H11 0.9300
C12 N2 1.359(6)
C12 C13 1.378(7)
C13 C14 1.374(7)
C13 H13 0.9300
C14 O1 1.382(6)
C15 C20 1.364(7)
C15 O1 1.371(6)
C15 C16 1.385(7)
C16 C17 1.398(7)
C16 H16 0.9300
C17 N3 1.371(9)
C17 C18 1.394(8)
C18 C19 1.382(8)
C18 H18 0.9300
C19 C20 1.390(7)
C19 H19 0.9300
C21 N2 1.465(7)
C21 C22 1.528(9)
C21 H21A 0.9700
C21 H21B 0.9700
C22 H22A 0.9600
C22 H22B 0.9600
C22 H22C 0.9600
C23 N2 1.476(7)
C23 C24 1.482(9)
C23 H23A 0.9700
C23 H23B 0.9700
C24 H24A 0.9600
C24 H24B 0.9600
C24 H24C 0.9600
C25 C26 1.407(12)
C25 N3 1.554(11)
C25 H25A 0.9700
C25 H25B 0.9700
C26 H26A 0.9600
C26 H26B 0.9600
C26 H26C 0.9600
C27 C28 1.432(8)
C27 N3 1.644(13)
C27 H27A 0.9700
C27 H27B 0.9700
C28 H28A 0.9600
C28 H28B 0.9600
C28 H28C 0.9600
N1 H1A 0.8600
N1 H1B 0.8600

loop_
_geom_torsion_atom_site_label_1
_geom_torsion_atom_site_label_2
_geom_torsion_atom_site_label_3
_geom_torsion_atom_site_label_4
_geom_torsion
O3 C1 C2 C7 178.8(6)
O2 C1 C2 C7 1.4(6)
O3 C1 C2 C3 -2.1(10)
O2 C1 C2 C3 -179.5(5)
C7 C2 C3 N1 176.0(6)
C1 C2 C3 N1 -2.9(9)
C7 C2 C3 C4 -0.8(9)
C1 C2 C3 C4 -179.7(6)
N1 C3 C4 C5 -177.0(7)
C2 C3 C4 C5 -0.2(11)
C3 C4 C5 C6 0.5(12)
C4 C5 C6 C7 0.1(10)
C3 C2 C7 C6 1.4(8)
C1 C2 C7 C6 -179.4(5)
C3 C2 C7 C8 -178.4(5)
C1 C2 C7 C8 0.7(6)
C5 C6 C7 C2 -1.0(8)
C5 C6 C7 C8 178.8(6)
C2 C7 C8 C9 -118.0(5)
C6 C7 C8 C9 62.2(7)
C2 C7 C8 C20 112.1(5)
C6 C7 C8 C20 -67.7(7)
C2 C7 C8 O2 -2.2(5)
C6 C7 C8 O2 177.9(5)
C7 C8 C9 C14 -132.0(5)
C20 C8 C9 C14 -0.7(7)
O2 C8 C9 C14 117.3(5)
C7 C8 C9 C10 51.8(7)
C20 C8 C9 C10 -176.9(5)
O2 C8 C9 C10 -58.9(6)
C14 C9 C10 C11 -0.4(8)
C8 C9 C10 C11 176.0(5)
C9 C10 C11 C12 0.6(8)
C10 C11 C12 N2 178.4(5)
C10 C11 C12 C13 -0.4(7)
N2 C12 C13 C14 -178.8(4)
C11 C12 C13 C14 0.0(7)
C12 C13 C14 O1 -179.1(5)
C12 C13 C14 C9 0.2(8)
C10 C9 C14 C13 0.0(7)
C8 C9 C14 C13 -176.4(5)
C10 C9 C14 O1 179.3(5)
C8 C9 C14 O1 2.9(7)
C20 C15 C16 C17 2.0(8)
O1 C15 C16 C17 -178.3(5)
C15 C16 C17 N3 178.2(6)
C15 C16 C17 C18 -3.2(8)
N3 C17 C18 C19 -178.0(6)
C16 C17 C18 C19 3.4(9)
C17 C18 C19 C20 -2.5(9)
O1 C15 C20 C19 179.4(5)
C16 C15 C20 C19 -0.9(7)
O1 C15 C20 C8 -1.3(8)
C16 C15 C20 C8 178.4(5)
C18 C19 C20 C15 1.2(8)
C18 C19 C20 C8 -178.1(5)
C9 C8 C20 C15 -0.1(7)
C7 C8 C20 C15 131.6(5)
O2 C8 C20 C15 -118.6(5)
C9 C8 C20 C19 179.2(4)
C7 C8 C20 C19 -49.1(7)
O2 C8 C20 C19 60.6(6)
C13 C12 N2 C21 0.0(7)
C11 C12 N2 C21 -178.8(5)
C13 C12 N2 C23 -167.0(5)
C11 C12 N2 C23 14.3(7)
C22 C21 N2 C12 -85.7(7)
C22 C21 N2 C23 81.7(7)
C24 C23 N2 C12 69.4(7)
C24 C23 N2 C21 -98.0(6)
C18 C17 N3 C25 169.4(7)
C16 C17 N3 C25 -12.0(11)
C18 C17 N3 C27 26.4(11)
C16 C17 N3 C27 -155.1(7)
C26 C25 N3 C17 88.2(9)
C26 C25 N3 C27 -126.2(7)
C28 C27 N3 C17 -104.6(9)
C28 C27 N3 C25 109.3(8)
C20 C15 O1 C14 3.4(7)
C16 C15 O1 C14 -176.3(5)
C13 C14 O1 C15 175.2(4)
C9 C14 O1 C15 -4.2(7)
O3 C1 O2 C8 179.4(5)
C2 C1 O2 C8 -2.9(6)
C9 C8 O2 C1 123.5(4)
C7 C8 O2 C1 3.1(5)
C20 C8 O2 C1 -116.2(4)
